data_1515987
loop_
_publ_author_name
'Dethe, Dattatraya H.'
'Erande, Rohan D.'
'Dherange, Balu D.'

_publ_section_title
;
 Remarkable switch of regioselectivity in diels-alder reaction: divergent
 total synthesis of borreverine, caulindoles, and flinderoles.
;
_journal_issue 10
_journal_name_full 'Organic letters'
_journal_page_first 2764
_journal_page_last 2767
_journal_paper_doi 10.1021/ol501078d
_journal_volume 16
_journal_year 2014
_chemical_formula_moiety 'C40 H40 N2 O5 S2, C4 H8 O2'
_chemical_formula_sum 'C44 H49 N2 O7 S2'
_chemical_formula_weight 781.97
_chemical_name_systematic
;
 ? 
;
_space_group_crystal_system triclinic
_space_group_IT_number 2
_space_group_name_Hall '-P 1'
_space_group_name_H-M_alt 'P -1'
_symmetry_space_group_name_Hall '-P 1'
_symmetry_space_group_name_H-M 'P -1'
_atom_sites_solution_hydrogens geom
_atom_sites_solution_primary direct
_atom_sites_solution_secondary difmap
_audit_creation_date 2014-04-22
_audit_creation_method
;
  Olex2 1.1
  (compiled 2011.11.01 svn.r2039, GUI svn.r3906)
;
_cell_angle_alpha 84.427(5)
_cell_angle_beta 72.768(5)
_cell_angle_gamma 67.283(5)
_cell_formula_units_Z 2
_cell_length_a 10.515(5)
_cell_length_b 13.390(5)
_cell_length_c 15.724(5)
_cell_measurement_temperature 293(2)
_cell_volume 1950.1(13)
_computing_molecular_graphics
;
O. V. Dolomanov, L. J. Bourhis, R. J. Gildea, J. A. K. Howard and H. Puschmann,
OLEX2: a complete structure solution, refinement and analysis program.
J. Appl. Cryst. (2009). 42, 339-341.
;
_computing_publication_material
;
O. V. Dolomanov, L. J. Bourhis, R. J. Gildea, J. A. K. Howard and H. Puschmann,
OLEX2: a complete structure solution, refinement and analysis program.
J. Appl. Cryst. (2009). 42, 339-341.
;
_computing_structure_refinement
;
XL, G.M. Sheldrick, Acta Cryst.
(2008). A64, 112-122
;
_computing_structure_solution 'SHELXS-97 (Sheldrick, 1990)'
_diffrn_ambient_temperature 566(2)
_diffrn_measured_fraction_theta_full 0.976
_diffrn_measured_fraction_theta_max 0.976
_diffrn_radiation_monochromator graphite
_diffrn_radiation_type MoK\a
_diffrn_radiation_wavelength 0.71069
_diffrn_reflns_av_R_equivalents 0.0422
_diffrn_reflns_av_unetI/netI 0.0835
_diffrn_reflns_limit_h_max 8
_diffrn_reflns_limit_h_min -12
_diffrn_reflns_limit_k_max 13
_diffrn_reflns_limit_k_min -16
_diffrn_reflns_limit_l_max 18
_diffrn_reflns_limit_l_min -19
_diffrn_reflns_number 10576
_diffrn_reflns_theta_full 25.50
_diffrn_reflns_theta_max 25.50
_diffrn_reflns_theta_min 1.36
_diffrn_source 'fine-focus sealed tube'
_exptl_absorpt_coefficient_mu 0.192
_exptl_crystal_density_diffrn 1.332
_exptl_crystal_density_method 'not measured'
_exptl_crystal_F_000 830
_refine_diff_density_max 0.637
_refine_diff_density_min -0.497
_refine_diff_density_rms 0.109
_refine_ls_extinction_method none
_refine_ls_goodness_of_fit_ref 1.072
_refine_ls_hydrogen_treatment mixed
_refine_ls_matrix_type full
_refine_ls_number_parameters 512
_refine_ls_number_reflns 7096
_refine_ls_number_restraints 0
_refine_ls_restrained_S_all 1.072
_refine_ls_R_factor_all 0.1038
_refine_ls_R_factor_gt 0.0756
_refine_ls_shift/su_max 0.000
_refine_ls_shift/su_mean 0.000
_refine_ls_structure_factor_coef Fsqd
_refine_ls_weighting_details 'calc w=1/[\s^2^(Fo^2^)+(0.1213P)^2^+3.2813P] where P=(Fo^2^+2Fc^2^)/3'
_refine_ls_weighting_scheme calc
_refine_ls_wR_factor_gt 0.1910
_refine_ls_wR_factor_ref 0.2410
_reflns_number_gt 5087
_reflns_number_total 7096
_reflns_threshold_expression >2sigma(I)
_cod_data_source_file ol501078d_si_005.cif
_cod_data_source_block 24maram
_cod_depositor_comments 'Adding full bibliography for 1515980--1515987.cif.'
_cod_database_code 1515987

loop_
_space_group_symop_id
_space_group_symop_operation_xyz
1 'x, y, z'
2 '-x, -y, -z'

loop_
_atom_site_label
_atom_site_type_symbol
_atom_site_fract_x
_atom_site_fract_y
_atom_site_fract_z
_atom_site_U_iso_or_equiv
_atom_site_adp_type
_atom_site_occupancy
_atom_site_symmetry_multiplicity
_atom_site_calc_flag
_atom_site_refinement_flags
S1 S 0.59465(11) 0.74456(8) 0.23224(7) 0.0215(3) Uani 1 1 d .
S2 S 0.78105(11) 0.10693(8) 0.28330(7) 0.0187(3) Uani 1 1 d .
O1 O 0.6548(3) 0.5820(2) 0.39142(18) 0.0205(6) Uani 1 1 d .
H1 H 0.6989 0.6211 0.3907 0.031 Uiso 1 1 calc R
O2 O 0.7068(3) 0.7510(2) 0.2614(2) 0.0291(7) Uani 1 1 d .
O3 O 0.5923(3) 0.7694(3) 0.1416(2) 0.0296(7) Uani 1 1 d .
O4 O 0.6760(3) 0.0707(2) 0.34290(19) 0.0244(7) Uani 1 1 d .
O5 O 0.8636(3) 0.1471(2) 0.31892(19) 0.0214(7) Uani 1 1 d .
O6 O 0.8944(3) 0.8222(3) 0.4280(2) 0.0302(7) Uani 1 1 d .
O7 O 0.8194(3) 0.6882(3) 0.4245(2) 0.0326(8) Uani 1 1 d .
N1 N 0.6027(4) 0.6204(3) 0.2494(2) 0.0195(8) Uani 1 1 d .
N2 N 0.6916(4) 0.2057(3) 0.2241(2) 0.0179(7) Uani 1 1 d .
C1 C 0.4279(5) 0.8310(3) 0.3002(3) 0.0233(9) Uani 1 1 d .
C2 C 0.3979(5) 0.8208(4) 0.3933(3) 0.0291(10) Uani 1 1 d .
H2 H 0.4606 0.7657 0.4189 0.035 Uiso 1 1 calc R
C3 C 0.2713(5) 0.8958(4) 0.4459(3) 0.0361(12) Uani 1 1 d .
H3 H 0.2500 0.8917 0.5076 0.043 Uiso 1 1 calc R
C4 C 0.1768(5) 0.9766(4) 0.4074(3) 0.0326(11) Uani 1 1 d .
H4 H 0.0925 1.0259 0.4435 0.039 Uiso 1 1 calc R
C5 C 0.2070(5) 0.9844(4) 0.3162(3) 0.0317(11) Uani 1 1 d .
H5 H 0.1435 1.0396 0.2911 0.038 Uiso 1 1 calc R
C6 C 0.3325(5) 0.9099(4) 0.2607(3) 0.0291(10) Uani 1 1 d .
H6 H 0.3513 0.9133 0.1991 0.035 Uiso 1 1 calc R
C7 C 0.6914(4) 0.5395(3) 0.3056(2) 0.0153(8) Uani 1 1 d .
C8 C 0.6448(4) 0.4410(3) 0.3079(3) 0.0181(9) Uani 1 1 d .
C9 C 0.5094(4) 0.4884(3) 0.2788(3) 0.0173(8) Uani 1 1 d .
C10 C 0.4913(4) 0.5899(3) 0.2422(3) 0.0196(9) Uani 1 1 d .
C11 C 0.6219(5) 0.3883(3) 0.3980(3) 0.0232(9) Uani 1 1 d .
H11A H 0.5377 0.4364 0.4392 0.035 Uiso 1 1 calc R
H11B H 0.7040 0.3730 0.4194 0.035 Uiso 1 1 calc R
H11C H 0.6097 0.3220 0.3923 0.035 Uiso 1 1 calc R
C12 C 0.3815(4) 0.6455(4) 0.2043(3) 0.0221(9) Uani 1 1 d .
H12 H 0.3723 0.7127 0.1790 0.027 Uiso 1 1 calc R
C13 C 0.2836(5) 0.5967(4) 0.2053(3) 0.0261(10) Uani 1 1 d .
H13 H 0.2091 0.6321 0.1797 0.031 Uiso 1 1 calc R
C14 C 0.2969(5) 0.4963(3) 0.2442(3) 0.0261(10) Uani 1 1 d .
H14 H 0.2311 0.4657 0.2444 0.031 Uiso 1 1 calc R
C15 C 0.4090(4) 0.4411(4) 0.2828(3) 0.0237(9) Uani 1 1 d .
H15 H 0.4169 0.3752 0.3103 0.028 Uiso 1 1 calc R
C16 C 0.8514(4) 0.5014(3) 0.2537(3) 0.0198(9) Uani 1 1 d .
H16 H 0.8749 0.5633 0.2261 0.024 Uiso 1 1 calc R
C17 C 0.9487(4) 0.4421(3) 0.3131(3) 0.0214(9) Uani 1 1 d .
H17 H 0.9312 0.4737 0.3677 0.026 Uiso 1 1 calc R
C18 C 0.8649(4) 0.4256(3) 0.1817(3) 0.0195(9) Uani 1 1 d .
H18 H 0.8183 0.4691 0.1377 0.023 Uiso 1 1 calc R
C19 C 0.7750(4) 0.3598(3) 0.2346(3) 0.0178(8) Uani 1 1 d .
H19 H 0.8355 0.3054 0.2672 0.021 Uiso 1 1 calc R
C20 C 1.0588(4) 0.3458(3) 0.2897(3) 0.0223(9) Uani 1 1 d .
C21 C 1.0957(5) 0.2868(3) 0.2030(3) 0.0213(9) Uani 1 1 d .
H21A H 1.0649 0.2260 0.2152 0.026 Uiso 1 1 calc R
H21B H 1.1992 0.2582 0.1775 0.026 Uiso 1 1 calc R
C22 C 1.0249(4) 0.3601(3) 0.1340(3) 0.0178(9) Uani 1 1 d .
C23 C 1.1558(5) 0.2899(4) 0.3473(3) 0.0273(10) Uani 1 1 d .
H23A H 1.1327 0.3364 0.3971 0.041 Uiso 1 1 calc R
H23B H 1.2539 0.2738 0.3132 0.041 Uiso 1 1 calc R
H23C H 1.1428 0.2239 0.3686 0.041 Uiso 1 1 calc R
C24 C 1.1010(5) 0.4386(4) 0.0948(3) 0.0255(10) Uani 1 1 d .
H24A H 1.1033 0.4773 0.1423 0.038 Uiso 1 1 calc R
H24B H 1.0498 0.4891 0.0574 0.038 Uiso 1 1 calc R
H24C H 1.1974 0.3986 0.0602 0.038 Uiso 1 1 calc R
C25 C 1.0416(5) 0.2881(3) 0.0566(3) 0.0225(9) Uani 1 1 d .
H25A H 1.0099 0.3334 0.0098 0.034 Uiso 1 1 calc R
H25B H 0.9846 0.2448 0.0780 0.034 Uiso 1 1 calc R
H25C H 1.1407 0.2417 0.0339 0.034 Uiso 1 1 calc R
C26 C 0.7241(4) 0.2991(3) 0.1845(3) 0.0189(9) Uani 1 1 d .
C27 C 0.6695(4) 0.3288(3) 0.1127(3) 0.0174(8) Uani 1 1 d .
C28 C 0.6600(5) 0.4255(4) 0.0530(3) 0.0262(10) Uani 1 1 d .
H28A H 0.6187 0.4904 0.0889 0.039 Uiso 1 1 calc R
H28B H 0.6007 0.4296 0.0156 0.039 Uiso 1 1 calc R
H28C H 0.7545 0.4178 0.0166 0.039 Uiso 1 1 calc R
C29 C 0.6055(4) 0.2528(3) 0.1036(3) 0.0198(9) Uani 1 1 d .
C30 C 0.5363(5) 0.2481(4) 0.0403(3) 0.0237(10) Uani 1 1 d .
C31 C 0.4880(5) 0.1614(4) 0.0483(3) 0.0278(10) Uani 1 1 d .
C32 C 0.5057(5) 0.0870(4) 0.1156(3) 0.0286(10) Uani 1 1 d .
H32 H 0.4738 0.0307 0.1179 0.034 Uiso 1 1 calc R
C33 C 0.5693(5) 0.0931(4) 0.1799(3) 0.0257(10) Uani 1 1 d .
H33 H 0.5790 0.0434 0.2255 0.031 Uiso 1 1 calc R
C34 C 0.6186(4) 0.1791(3) 0.1722(3) 0.0204(9) Uani 1 1 d .
C35 C 0.9005(4) 0.0019(3) 0.2060(3) 0.0173(8) Uani 1 1 d .
C36 C 0.8723(5) -0.0912(3) 0.2058(3) 0.0256(10) Uani 1 1 d .
H36 H 0.7932 -0.0993 0.2473 0.031 Uiso 1 1 calc R
C37 C 0.9646(5) -0.1722(4) 0.1423(3) 0.0297(10) Uani 1 1 d .
H37 H 0.9495 -0.2362 0.1423 0.036 Uiso 1 1 calc R
C38 C 1.0806(5) -0.1567(4) 0.0785(3) 0.0266(10) Uani 1 1 d .
H38 H 1.1400 -0.2096 0.0347 0.032 Uiso 1 1 calc R
C39 C 1.1083(5) -0.0627(4) 0.0796(3) 0.0265(10) Uani 1 1 d .
H39 H 1.1873 -0.0540 0.0383 0.032 Uiso 1 1 calc R
C40 C 1.0160(4) 0.0173(4) 0.1436(3) 0.0241(9) Uani 1 1 d .
H40 H 1.0314 0.0810 0.1446 0.029 Uiso 1 1 calc R
C41 C 0.7946(5) 0.7790(4) 0.4440(3) 0.0235(9) Uani 1 1 d .
C42 C 0.6477(5) 0.8583(4) 0.4939(3) 0.0350(12) Uani 1 1 d .
H42A H 0.6071 0.9101 0.4532 0.052 Uiso 1 1 calc R
H42B H 0.6573 0.8952 0.5396 0.052 Uiso 1 1 calc R
H42C H 0.5859 0.8196 0.5205 0.052 Uiso 1 1 calc R
C43 C 1.0393(5) 0.7553(4) 0.3779(3) 0.0345(11) Uani 1 1 d .
H43A H 1.0891 0.8014 0.3459 0.041 Uiso 1 1 calc R
H43B H 1.0348 0.7108 0.3347 0.041 Uiso 1 1 calc R
C44 C 1.1223(5) 0.6830(5) 0.4400(3) 0.0397(13) Uani 1 1 d .
H44A H 1.1099 0.7253 0.4898 0.059 Uiso 1 1 calc R
H44B H 1.2225 0.6518 0.4084 0.059 Uiso 1 1 calc R
H44C H 1.0867 0.6263 0.4609 0.059 Uiso 1 1 calc R
H31 H 0.442(6) 0.160(4) -0.001(4) 0.050(16) Uiso 1 1 d .
H30 H 0.504(6) 0.320(5) -0.006(4) 0.050(16) Uiso 1 1 d .

loop_
_atom_site_aniso_label
_atom_site_aniso_U_11
_atom_site_aniso_U_22
_atom_site_aniso_U_33
_atom_site_aniso_U_23
_atom_site_aniso_U_13
_atom_site_aniso_U_12
S1 0.0179(6) 0.0186(6) 0.0273(6) 0.0026(4) -0.0050(4) -0.0075(4)
S2 0.0176(5) 0.0172(5) 0.0199(5) -0.0009(4) -0.0040(4) -0.0057(4)
O1 0.0202(16) 0.0222(16) 0.0182(14) -0.0032(11) -0.0039(12) -0.0072(12)
O2 0.0245(17) 0.0230(17) 0.048(2) 0.0050(14) -0.0168(15) -0.0134(14)
O3 0.0302(18) 0.0307(18) 0.0228(16) 0.0094(13) -0.0038(14) -0.0110(14)
O4 0.0204(16) 0.0258(17) 0.0246(16) 0.0049(12) -0.0035(13) -0.0090(13)
O5 0.0218(16) 0.0200(15) 0.0250(15) -0.0032(12) -0.0122(13) -0.0055(12)
O6 0.0231(17) 0.0307(18) 0.0343(18) -0.0056(14) -0.0061(14) -0.0074(14)
O7 0.0299(18) 0.0299(19) 0.042(2) -0.0070(15) -0.0139(15) -0.0110(15)
N1 0.0155(18) 0.0188(18) 0.0235(18) 0.0025(14) -0.0072(14) -0.0049(14)
N2 0.0188(18) 0.0187(18) 0.0197(17) 0.0027(13) -0.0082(14) -0.0092(15)
C1 0.021(2) 0.021(2) 0.028(2) 0.0034(18) -0.0093(18) -0.0065(18)
C2 0.030(3) 0.028(3) 0.026(2) -0.0055(19) -0.010(2) -0.004(2)
C3 0.036(3) 0.030(3) 0.032(3) -0.010(2) -0.005(2) -0.002(2)
C4 0.028(3) 0.028(3) 0.041(3) -0.004(2) -0.011(2) -0.008(2)
C5 0.026(3) 0.019(2) 0.041(3) -0.0007(19) -0.002(2) -0.0040(19)
C6 0.028(3) 0.020(2) 0.041(3) 0.0085(19) -0.017(2) -0.0075(19)
C7 0.015(2) 0.022(2) 0.0162(19) 0.0000(15) -0.0102(16) -0.0097(17)
C8 0.017(2) 0.015(2) 0.021(2) 0.0013(16) -0.0074(17) -0.0035(16)
C9 0.013(2) 0.019(2) 0.020(2) -0.0046(16) -0.0030(16) -0.0060(16)
C10 0.013(2) 0.026(2) 0.018(2) -0.0061(17) -0.0055(16) -0.0033(17)
C11 0.028(2) 0.022(2) 0.020(2) -0.0008(17) -0.0047(18) -0.0116(19)
C12 0.017(2) 0.023(2) 0.024(2) -0.0036(17) -0.0037(17) -0.0061(18)
C13 0.019(2) 0.041(3) 0.023(2) -0.0066(19) -0.0044(18) -0.016(2)
C14 0.022(2) 0.015(2) 0.036(2) -0.0060(18) -0.0076(19) -0.0008(18)
C15 0.013(2) 0.027(2) 0.030(2) -0.0061(18) -0.0027(17) -0.0059(18)
C16 0.019(2) 0.018(2) 0.021(2) -0.0040(16) -0.0071(17) -0.0034(17)
C17 0.008(2) 0.024(2) 0.034(2) 0.0019(18) -0.0045(17) -0.0095(17)
C18 0.021(2) 0.017(2) 0.018(2) -0.0039(16) -0.0044(17) -0.0044(17)
C19 0.016(2) 0.012(2) 0.025(2) -0.0003(16) -0.0055(17) -0.0049(16)
C20 0.014(2) 0.022(2) 0.028(2) -0.0027(18) -0.0071(18) -0.0030(17)
C21 0.021(2) 0.022(2) 0.021(2) 0.0042(17) -0.0101(17) -0.0055(18)
C22 0.014(2) 0.023(2) 0.019(2) -0.0021(16) -0.0069(16) -0.0077(17)
C23 0.029(3) 0.028(2) 0.029(2) 0.0043(19) -0.018(2) -0.009(2)
C24 0.023(2) 0.024(2) 0.028(2) 0.0074(18) -0.0068(19) -0.0103(19)
C25 0.023(2) 0.024(2) 0.021(2) -0.0042(17) -0.0107(18) -0.0043(18)
C26 0.015(2) 0.017(2) 0.024(2) -0.0020(16) -0.0042(17) -0.0056(16)
C27 0.013(2) 0.020(2) 0.019(2) -0.0022(16) -0.0056(16) -0.0050(16)
C28 0.030(3) 0.022(2) 0.028(2) 0.0011(18) -0.014(2) -0.0072(19)
C29 0.014(2) 0.020(2) 0.024(2) 0.0023(17) -0.0089(17) -0.0029(17)
C30 0.017(2) 0.030(2) 0.026(2) -0.0130(19) -0.0016(18) -0.0103(19)
C31 0.018(2) 0.037(3) 0.031(2) -0.009(2) 0.0014(19) -0.016(2)
C32 0.028(3) 0.033(3) 0.027(2) -0.0034(19) -0.008(2) -0.013(2)
C33 0.025(2) 0.025(2) 0.031(2) 0.0021(18) -0.0068(19) -0.015(2)
C34 0.017(2) 0.018(2) 0.027(2) -0.0046(17) -0.0053(17) -0.0072(17)
C35 0.019(2) 0.014(2) 0.0178(19) 0.0006(15) -0.0053(16) -0.0057(16)
C36 0.021(2) 0.019(2) 0.030(2) -0.0019(18) -0.0075(19) 0.0011(18)
C37 0.026(2) 0.019(2) 0.038(3) -0.0044(19) -0.002(2) -0.0061(19)
C38 0.024(2) 0.028(2) 0.026(2) 0.0018(18) -0.0035(19) -0.0104(19)
C39 0.025(2) 0.020(2) 0.029(2) -0.0021(18) -0.0018(19) -0.0065(19)
C40 0.014(2) 0.021(2) 0.031(2) -0.0016(18) -0.0019(18) -0.0031(17)
C41 0.020(2) 0.031(3) 0.020(2) 0.0018(18) -0.0075(18) -0.0102(19)
C42 0.020(2) 0.039(3) 0.038(3) -0.006(2) -0.007(2) -0.002(2)
C43 0.021(2) 0.043(3) 0.034(3) -0.001(2) -0.006(2) -0.007(2)
C44 0.020(2) 0.056(3) 0.031(3) -0.003(2) -0.007(2) -0.001(2)

loop_
_atom_type_symbol
_atom_type_description
_atom_type_scat_dispersion_real
_atom_type_scat_dispersion_imag
_atom_type_scat_source
C C 0.0033 0.0016 'International Tables Vol C Tables 4.2.6.8 and 6.1.1.4'
H H 0.0000 0.0000 'International Tables Vol C Tables 4.2.6.8 and 6.1.1.4'
N N 0.0061 0.0033 'International Tables Vol C Tables 4.2.6.8 and 6.1.1.4'
O O 0.0106 0.0060 'International Tables Vol C Tables 4.2.6.8 and 6.1.1.4'
S S 0.1246 0.1234 'International Tables Vol C Tables 4.2.6.8 and 6.1.1.4'

loop_
_geom_angle_atom_site_label_1
_geom_angle_atom_site_label_2
_geom_angle_atom_site_label_3
_geom_angle
O2 S1 O3 119.4(2)
O2 S1 N1 106.07(18)
O2 S1 C1 108.9(2)
O3 S1 N1 107.67(19)
O3 S1 C1 106.6(2)
N1 S1 C1 107.7(2)
O4 S2 O5 119.32(18)
O4 S2 N2 105.83(18)
O4 S2 C35 108.62(19)
O5 S2 N2 108.15(17)
O5 S2 C35 108.52(18)
N2 S2 C35 105.58(18)
C41 O6 C43 116.8(4)
C7 N1 S1 124.3(3)
C10 N1 S1 121.2(3)
C10 N1 C7 110.7(3)
C26 N2 S2 128.4(3)
C34 N2 S2 117.8(3)
C34 N2 C26 107.9(3)
C2 C1 S1 118.9(3)
C6 C1 S1 119.3(4)
C6 C1 C2 121.8(4)
C3 C2 C1 118.0(4)
C4 C3 C2 120.8(5)
C5 C4 C3 120.4(5)
C4 C5 C6 120.7(5)
C1 C6 C5 118.3(5)
O1 C7 N1 110.8(3)
O1 C7 C8 111.2(3)
O1 C7 C16 115.9(3)
N1 C7 C8 101.9(3)
N1 C7 C16 109.1(3)
C16 C7 C8 107.0(3)
C7 C8 C19 102.8(3)
C9 C8 C7 103.8(3)
C9 C8 C11 112.4(3)
C9 C8 C19 112.0(3)
C11 C8 C7 113.9(3)
C11 C8 C19 111.3(3)
C10 C9 C8 111.8(3)
C10 C9 C15 120.1(4)
C15 C9 C8 128.1(4)
C9 C10 N1 108.9(3)
C12 C10 N1 128.7(4)
C12 C10 C9 122.4(4)
C10 C12 C13 117.7(4)
C14 C13 C12 121.0(4)
C13 C14 C15 120.5(4)
C14 C15 C9 118.2(4)
C17 C16 C7 111.9(3)
C17 C16 C18 111.5(3)
C18 C16 C7 103.0(3)
C20 C17 C16 122.7(4)
C16 C18 C19 102.3(3)
C16 C18 C22 110.8(3)
C19 C18 C22 116.6(3)
C18 C19 C8 106.3(3)
C26 C19 C8 111.7(3)
C26 C19 C18 119.1(3)
C17 C20 C21 123.0(4)
C17 C20 C23 122.3(4)
C23 C20 C21 114.8(4)
C20 C21 C22 113.0(3)
C18 C22 C25 111.9(3)
C21 C22 C18 108.6(3)
C21 C22 C25 109.0(3)
C24 C22 C18 109.4(3)
C24 C22 C21 110.0(3)
C24 C22 C25 107.9(3)
N2 C26 C19 120.1(3)
C27 C26 N2 107.8(3)
C27 C26 C19 130.4(4)
C26 C27 C28 130.4(4)
C26 C27 C29 108.1(4)
C29 C27 C28 121.3(3)
C30 C29 C27 130.1(4)
C34 C29 C27 108.5(3)
C34 C29 C30 121.3(4)
C29 C30 C31 116.4(4)
C32 C31 C30 121.4(4)
C31 C32 C33 122.7(4)
C32 C33 C34 116.4(4)
C29 C34 N2 107.7(3)
C29 C34 C33 121.8(4)
C33 C34 N2 130.4(4)
C36 C35 S2 119.3(3)
C36 C35 C40 121.9(4)
C40 C35 S2 118.7(3)
C35 C36 C37 118.8(4)
C36 C37 C38 119.6(4)
C39 C38 C37 121.0(4)
C40 C39 C38 118.9(4)
C35 C40 C39 119.7(4)
O6 C41 C42 111.5(4)
O7 C41 O6 124.0(4)
O7 C41 C42 124.5(4)
O6 C43 C44 110.7(4)

loop_
_geom_bond_atom_site_label_1
_geom_bond_atom_site_label_2
_geom_bond_distance
S1 O2 1.420(3)
S1 O3 1.437(3)
S1 N1 1.631(4)
S1 C1 1.765(4)
S2 O4 1.430(3)
S2 O5 1.436(3)
S2 N2 1.679(3)
S2 C35 1.760(4)
O1 C7 1.402(4)
O6 C41 1.336(5)
O6 C43 1.454(5)
O7 C41 1.191(5)
N1 C7 1.532(5)
N1 C10 1.418(5)
N2 C26 1.457(5)
N2 C34 1.421(5)
C1 C2 1.408(6)
C1 C6 1.390(6)
C2 C3 1.393(6)
C3 C4 1.387(7)
C4 C5 1.377(7)
C5 C6 1.403(7)
C7 C8 1.569(5)
C7 C16 1.537(6)
C8 C9 1.506(6)
C8 C11 1.516(6)
C8 C19 1.595(5)
C9 C10 1.389(6)
C9 C15 1.410(6)
C10 C12 1.377(6)
C12 C13 1.412(6)
C13 C14 1.396(7)
C14 C15 1.403(6)
C16 C17 1.532(6)
C16 C18 1.532(5)
C17 C20 1.352(6)
C18 C19 1.549(6)
C18 C22 1.550(6)
C19 C26 1.509(5)
C20 C21 1.514(6)
C20 C23 1.499(6)
C21 C22 1.549(5)
C22 C24 1.536(6)
C22 C25 1.553(5)
C26 C27 1.371(6)
C27 C28 1.512(6)
C27 C29 1.458(6)
C29 C30 1.414(6)
C29 C34 1.390(6)
C30 C31 1.418(6)
C31 C32 1.384(7)
C32 C33 1.392(6)
C33 C34 1.416(6)
C35 C36 1.388(6)
C35 C40 1.389(6)
C36 C37 1.392(6)
C37 C38 1.403(6)
C38 C39 1.400(6)
C39 C40 1.389(6)
C41 C42 1.518(6)
C43 C44 1.523(7)
